data_1516245
loop_
_publ_author_name
'Insi\'nska-Rak, Malgorzata'
'Sikorska, Ewa'
'Herance, Jose R.'
'Bourdelande, Jose L.'
'Khmelinskii, Igor V.'
'Kubicki, Maciej'
'Pruka\/la, Wies\/law'
'Machado, Isabel F.'
'Komasa, Anna'
'Ferreira, Luis F. V.'
'Sikorski, Marek'

_publ_section_title
;
 Spectroscopy and photophysics of flavin-related compounds:
 3-benzyl-lumiflavin.
;
_journal_issue 6
_journal_name_full
'Photochemical &amp; photobiological sciences : Official journal of the European Photochemistry Association and the European Society for Photobiology'
_journal_page_first 463
_journal_page_last 468
_journal_paper_doi 10.1039/b503898g
_journal_volume 4
_journal_year 2005
_chemical_formula_moiety 'C20 H18 N4 O2'
_chemical_formula_sum 'C20 H18 N4 O2'
_chemical_formula_weight 346.38
_chemical_name_common 3-benzyllumiflavin
_chemical_name_systematic
;
3-benzyl-5,7,8-trimethyl-isoalloxazine
;
_space_group_IT_number 14
_symmetry_cell_setting monoclinic
_symmetry_space_group_name_Hall '-P 2ybc'
_symmetry_space_group_name_H-M 'P 1 21/c 1'
_atom_sites_solution_hydrogens difmap
_atom_sites_solution_primary direct
_atom_sites_solution_secondary difmap
_audit_creation_method SHELXL-97
_cell_angle_alpha 90.00
_cell_angle_beta 90.570(4)
_cell_angle_gamma 90.00
_cell_formula_units_Z 4
_cell_length_a 7.1730(4)
_cell_length_b 10.2690(5)
_cell_length_c 22.5120(11)
_cell_measurement_reflns_used 6610
_cell_measurement_temperature 290(2)
_cell_measurement_theta_max 24
_cell_measurement_theta_min 3
_cell_volume 1658.14(15)
_computing_cell_refinement 'CrysAlisCCD v.169 (Oxford Diffraction, 2002a)'
_computing_data_collection 'CrysAlisCCD v.169 (Oxford Diffraction, 2002a)'
_computing_data_reduction 'CrysAlisRed v.169 (Oxford Diffraction, 2002b)'
_computing_structure_refinement 'SHELXL-97 (Sheldrick, 1997)'
_computing_structure_solution 'SHELXS-97 (Sheldrick, 1990)'
_diffrn_ambient_temperature 293(2)
_diffrn_measured_fraction_theta_full 0.997
_diffrn_measured_fraction_theta_max 0.914
_diffrn_measurement_device_type 'KUMA KM4CCD four-circle diffractometer'
_diffrn_measurement_method '\w scan'
_diffrn_radiation_monochromator graphite
_diffrn_radiation_source 'fine-focus sealed tube'
_diffrn_radiation_type MoK\a
_diffrn_radiation_wavelength 0.71073
_diffrn_reflns_av_R_equivalents 0.0310
_diffrn_reflns_av_sigmaI/netI 0.0310
_diffrn_reflns_limit_h_max 8
_diffrn_reflns_limit_h_min -9
_diffrn_reflns_limit_k_max 13
_diffrn_reflns_limit_k_min -13
_diffrn_reflns_limit_l_max 31
_diffrn_reflns_limit_l_min -30
_diffrn_reflns_number 15642
_diffrn_reflns_theta_full 25.00
_diffrn_reflns_theta_max 29.79
_diffrn_reflns_theta_min 2.84
_exptl_absorpt_coefficient_mu 0.093
_exptl_absorpt_correction_type none
_exptl_crystal_colour pale-orange
_exptl_crystal_density_diffrn 1.388
_exptl_crystal_density_method 'not measured'
_exptl_crystal_description prism
_exptl_crystal_F_000 728
_exptl_crystal_size_max 0.4
_exptl_crystal_size_mid 0.4
_exptl_crystal_size_min 0.2
_refine_diff_density_max 0.247
_refine_diff_density_min -0.152
_refine_diff_density_rms 0.038
_refine_ls_extinction_coef 0.0072(15)
_refine_ls_extinction_expression Fc^*^=kFc[1+0.001xFc^2^\l^3^/sin(2\q)]^-1/4^
_refine_ls_extinction_method SHELXL
_refine_ls_goodness_of_fit_ref 1.040
_refine_ls_hydrogen_treatment refall
_refine_ls_matrix_type full
_refine_ls_number_parameters 308
_refine_ls_number_reflns 4336
_refine_ls_number_restraints 0
_refine_ls_restrained_S_all 1.040
_refine_ls_R_factor_all 0.0832
_refine_ls_R_factor_gt 0.0469
_refine_ls_shift/su_max 0.001
_refine_ls_shift/su_mean 0.000
_refine_ls_structure_factor_coef Fsqd
_refine_ls_weighting_details 'calc w=1/[\s^2^(Fo^2^)+(0.0750P)^2^+0.0000P] where P=(Fo^2^+2Fc^2^)/3'
_refine_ls_weighting_scheme calc
_refine_ls_wR_factor_gt 0.1182
_refine_ls_wR_factor_ref 0.1349
_reflns_number_gt 2844
_reflns_number_total 4336
_reflns_threshold_expression >2sigma(I)
_cod_data_source_file b503898g.txt
_cod_data_source_block 1
_cod_original_sg_symbol_H-M P2~1~/c
_cod_database_code 1516245

loop_
_symmetry_equiv_pos_as_xyz
'x, y, z'
'-x, y+1/2, -z+1/2'
'-x, -y, -z'
'x, -y-1/2, z-1/2'

loop_
_atom_site_label
_atom_site_type_symbol
_atom_site_fract_x
_atom_site_fract_y
_atom_site_fract_z
_atom_site_U_iso_or_equiv
_atom_site_adp_type
_atom_site_occupancy
_atom_site_symmetry_multiplicity
_atom_site_calc_flag
N1 N 0.80997(15) 0.30028(11) 1.06295(5) 0.0419(3) Uani 1 1 d
C2 C 0.85148(19) 0.34219(14) 1.11940(6) 0.0447(3) Uani 1 1 d
O2 O 0.84848(19) 0.45704(11) 1.13232(5) 0.0705(4) Uani 1 1 d
N3 N 0.89982(15) 0.25027(11) 1.16403(5) 0.0403(3) Uani 1 1 d
C31 C 0.9340(2) 0.29634(19) 1.22601(7) 0.0501(4) Uani 1 1 d
H31A H 1.037(2) 0.2410(16) 1.2417(8) 0.069(5) Uiso 1 1 d
H31B H 0.972(2) 0.3882(18) 1.2226(7) 0.062(5) Uiso 1 1 d
C32 C 0.75845(19) 0.28195(14) 1.26194(6) 0.0430(3) Uani 1 1 d
C33 C 0.6270(2) 0.38057(17) 1.26169(7) 0.0524(4) Uani 1 1 d
H33 H 0.653(2) 0.4635(16) 1.2404(8) 0.064(5) Uiso 1 1 d
C34 C 0.4574(3) 0.3636(2) 1.28992(8) 0.0643(5) Uani 1 1 d
H34 H 0.367(3) 0.4329(19) 1.2887(9) 0.087(6) Uiso 1 1 d
C35 C 0.4197(3) 0.2496(2) 1.31892(7) 0.0670(5) Uani 1 1 d
H35 H 0.304(3) 0.2390(18) 1.3375(10) 0.097(7) Uiso 1 1 d
C36 C 0.5510(3) 0.1536(2) 1.32126(7) 0.0649(5) Uani 1 1 d
H36 H 0.525(3) 0.074(2) 1.3420(9) 0.085(6) Uiso 1 1 d
C37 C 0.7210(3) 0.16928(17) 1.29322(7) 0.0555(4) Uani 1 1 d
H37 H 0.806(2) 0.1014(17) 1.2951(8) 0.073(5) Uiso 1 1 d
C4 C 0.90928(17) 0.11788(14) 1.15477(6) 0.0380(3) Uani 1 1 d
O4 O 0.96136(15) 0.04180(11) 1.19252(4) 0.0547(3) Uani 1 1 d
C4A C 0.84744(16) 0.07449(12) 1.09455(5) 0.0315(3) Uani 1 1 d
N5 N 0.83660(14) -0.04972(11) 1.08475(4) 0.0350(3) Uani 1 1 d
C5A C 0.78002(16) -0.08860(13) 1.02929(5) 0.0338(3) Uani 1 1 d
C6 C 0.76280(19) -0.22251(14) 1.01779(6) 0.0405(3) Uani 1 1 d
H6 H 0.7893(19) -0.2805(14) 1.0509(7) 0.048(4) Uiso 1 1 d
C7 C 0.71090(18) -0.26896(14) 0.96299(6) 0.0440(4) Uani 1 1 d
C71 C 0.6953(3) -0.41317(18) 0.95266(10) 0.0630(5) Uani 1 1 d
H71A H 0.778(3) -0.4409(18) 0.9202(9) 0.079(6) Uiso 1 1 d
H71B H 0.565(3) -0.4417(18) 0.9410(9) 0.085(6) Uiso 1 1 d
H71C H 0.739(3) -0.465(2) 0.9905(11) 0.103(7) Uiso 1 1 d
C8 C 0.67300(17) -0.17735(16) 0.91697(6) 0.0425(3) Uani 1 1 d
C81 C 0.6168(3) -0.2240(2) 0.85593(7) 0.0589(5) Uani 1 1 d
H81A H 0.506(3) -0.275(2) 0.8572(10) 0.100(7) Uiso 1 1 d
H81B H 0.709(3) -0.286(2) 0.8411(9) 0.095(7) Uiso 1 1 d
H81C H 0.622(4) -0.152(3) 0.8296(14) 0.141(11) Uiso 1 1 d
C9 C 0.68891(18) -0.04578(15) 0.92735(6) 0.0403(3) Uani 1 1 d
H9 H 0.665(2) 0.0168(14) 0.8957(8) 0.050(4) Uiso 1 1 d
C9A C 0.74294(16) 0.00130(13) 0.98351(5) 0.0329(3) Uani 1 1 d
C10A C 0.80612(15) 0.17525(13) 1.05187(5) 0.0328(3) Uani 1 1 d
N10 N 0.76246(14) 0.13290(10) 0.99572(5) 0.0362(3) Uani 1 1 d
C101 C 0.7379(3) 0.22996(17) 0.94810(7) 0.0533(4) Uani 1 1 d
H10A H 0.796(3) 0.308(2) 0.9618(10) 0.108(8) Uiso 1 1 d
H10B H 0.611(3) 0.2321(17) 0.9354(8) 0.081(6) Uiso 1 1 d
H10C H 0.812(3) 0.2026(18) 0.9126(9) 0.082(6) Uiso 1 1 d

loop_
_atom_site_aniso_label
_atom_site_aniso_U_11
_atom_site_aniso_U_22
_atom_site_aniso_U_33
_atom_site_aniso_U_23
_atom_site_aniso_U_13
_atom_site_aniso_U_12
N1 0.0491(7) 0.0358(7) 0.0409(6) -0.0027(5) 0.0043(5) 0.0010(5)
C2 0.0474(8) 0.0405(9) 0.0464(8) -0.0086(7) 0.0090(6) -0.0045(6)
O2 0.1061(10) 0.0406(7) 0.0649(7) -0.0160(6) 0.0087(7) -0.0048(6)
N3 0.0399(6) 0.0441(7) 0.0368(6) -0.0110(5) -0.0008(4) -0.0024(5)
C31 0.0477(8) 0.0592(11) 0.0432(8) -0.0196(7) -0.0040(6) -0.0056(8)
C32 0.0493(8) 0.0479(9) 0.0318(6) -0.0146(6) -0.0062(5) -0.0005(6)
C33 0.0618(10) 0.0525(10) 0.0430(8) -0.0088(7) -0.0016(7) 0.0061(8)
C34 0.0589(10) 0.0869(15) 0.0471(9) -0.0151(9) -0.0029(8) 0.0189(10)
C35 0.0612(11) 0.1021(16) 0.0379(8) -0.0171(9) 0.0061(8) -0.0111(11)
C36 0.0921(14) 0.0646(12) 0.0380(9) -0.0074(8) 0.0090(8) -0.0138(11)
C37 0.0754(11) 0.0514(10) 0.0395(8) -0.0090(7) -0.0023(7) 0.0092(9)
C4 0.0337(6) 0.0455(9) 0.0347(7) -0.0058(6) -0.0008(5) 0.0017(6)
O4 0.0686(7) 0.0594(7) 0.0358(5) -0.0016(5) -0.0130(5) 0.0133(5)
C4A 0.0296(6) 0.0358(7) 0.0293(6) -0.0016(5) 0.0015(5) 0.0017(5)
N5 0.0380(6) 0.0368(7) 0.0301(5) -0.0013(5) 0.0005(4) 0.0003(4)
C5A 0.0332(6) 0.0377(8) 0.0306(6) -0.0032(5) 0.0017(5) -0.0012(5)
C6 0.0437(7) 0.0382(8) 0.0397(7) -0.0016(6) 0.0040(6) -0.0036(6)
C7 0.0409(7) 0.0452(9) 0.0460(8) -0.0112(6) 0.0081(6) -0.0063(6)
C71 0.0749(12) 0.0487(11) 0.0656(12) -0.0191(9) 0.0091(10) -0.0136(9)
C8 0.0335(7) 0.0570(10) 0.0370(7) -0.0122(6) 0.0044(5) -0.0072(6)
C81 0.0532(10) 0.0788(14) 0.0446(9) -0.0209(9) -0.0009(7) -0.0148(9)
C9 0.0380(7) 0.0522(9) 0.0306(6) -0.0024(6) 0.0007(5) -0.0029(6)
C9A 0.0305(6) 0.0368(7) 0.0314(6) -0.0033(5) 0.0027(5) -0.0010(5)
C10A 0.0300(6) 0.0356(7) 0.0328(6) -0.0024(5) 0.0041(5) 0.0001(5)
N10 0.0393(6) 0.0381(7) 0.0313(5) 0.0030(5) 0.0005(4) 0.0027(5)
C101 0.0712(11) 0.0476(10) 0.0409(8) 0.0112(7) -0.0056(8) 0.0054(8)

loop_
_atom_type_symbol
_atom_type_description
_atom_type_scat_dispersion_real
_atom_type_scat_dispersion_imag
_atom_type_scat_source
C C 0.0033 0.0016 'International Tables Vol C Tables 4.2.6.8 and 6.1.1.4'
H H 0.0000 0.0000 'International Tables Vol C Tables 4.2.6.8 and 6.1.1.4'
N N 0.0061 0.0033 'International Tables Vol C Tables 4.2.6.8 and 6.1.1.4'
O O 0.0106 0.0060 'International Tables Vol C Tables 4.2.6.8 and 6.1.1.4'

loop_
_geom_angle_atom_site_label_1
_geom_angle_atom_site_label_2
_geom_angle_atom_site_label_3
_geom_angle
C10A N1 C2 119.25(12)
O2 C2 N1 121.48(14)
O2 C2 N3 118.75(13)
N1 C2 N3 119.77(12)
C4 N3 C2 124.16(11)
C4 N3 C31 116.55(12)
C2 N3 C31 119.22(13)
N3 C31 C32 109.85(11)
N3 C31 H31A 105.5(10)
C32 C31 H31A 111.8(10)
N3 C31 H31B 105.9(10)
C32 C31 H31B 111.4(10)
H31A C31 H31B 112.0(14)
C37 C32 C33 118.61(15)
C37 C32 C31 121.47(14)
C33 C32 C31 119.85(15)
C32 C33 C34 120.39(18)
C32 C33 H33 120.0(10)
C34 C33 H33 119.6(9)
C35 C34 C33 120.24(18)
C35 C34 H34 120.7(12)
C33 C34 H34 119.1(12)
C36 C35 C34 119.80(19)
C36 C35 H35 120.8(12)
C34 C35 H35 119.4(12)
C35 C36 C37 120.54(19)
C35 C36 H36 119.8(12)
C37 C36 H36 119.7(12)
C32 C37 C36 120.32(17)
C32 C37 H37 121.5(12)
C36 C37 H37 118.2(12)
O4 C4 N3 123.10(12)
O4 C4 C4A 122.17(13)
N3 C4 C4A 114.72(12)
N5 C4A C10A 125.55(11)
N5 C4A C4 117.75(11)
C10A C4A C4 116.69(12)
C4A N5 C5A 117.31(11)
N5 C5A C6 118.59(12)
N5 C5A C9A 121.94(12)
C6 C5A C9A 119.46(12)
C7 C6 C5A 121.95(13)
C7 C6 H6 121.8(9)
C5A C6 H6 116.3(9)
C6 C7 C8 118.24(13)
C6 C7 C71 120.07(15)
C8 C7 C71 121.69(15)
C7 C71 H71A 110.7(11)
C7 C71 H71B 113.0(11)
H71A C71 H71B 106.8(16)
C7 C71 H71C 110.7(12)
H71A C71 H71C 106.1(16)
H71B C71 H71C 109.2(16)
C9 C8 C7 120.70(12)
C9 C8 C81 119.23(15)
C7 C8 C81 120.06(15)
C8 C81 H81A 111.3(14)
C8 C81 H81B 110.0(12)
H81A C81 H81B 102.4(18)
C8 C81 H81C 108.2(18)
H81A C81 H81C 119(2)
H81B C81 H81C 105(2)
C8 C9 C9A 120.84(13)
C8 C9 H9 120.7(9)
C9A C9 H9 118.4(9)
N10 C9A C9 122.72(12)
N10 C9A C5A 118.46(11)
C9 C9A C5A 118.81(13)
N1 C10A N10 119.44(12)
N1 C10A C4A 125.03(12)
N10 C10A C4A 115.53(11)
C10A N10 C9A 120.94(10)
C10A N10 C101 118.77(12)
C9A N10 C101 120.29(12)
N10 C101 H10A 106.4(14)
N10 C101 H10B 110.0(11)
H10A C101 H10B 119.6(17)
N10 C101 H10C 109.3(11)
H10A C101 H10C 105.0(17)
H10B C101 H10C 106.2(15)

loop_
_geom_bond_atom_site_label_1
_geom_bond_atom_site_label_2
_geom_bond_distance
N1 C10A 1.3081(17)
N1 C2 1.3717(18)
C2 O2 1.2149(16)
C2 N3 1.4191(19)
N3 C4 1.3771(17)
N3 C31 1.4914(18)
C31 C32 1.511(2)
C31 H31A 0.992(17)
C31 H31B 0.984(18)
C32 C37 1.382(2)
C32 C33 1.384(2)
C33 C34 1.389(2)
C33 H33 0.995(17)
C34 C35 1.368(3)
C34 H34 0.96(2)
C35 C36 1.364(3)
C35 H35 0.94(2)
C36 C37 1.388(3)
C36 H36 0.96(2)
C37 H37 0.926(18)
C4 O4 1.2107(17)
C4 C4A 1.4904(18)
C4A N5 1.2966(16)
C4A C10A 1.4408(18)
N5 C5A 1.3686(16)
C5A C6 1.4045(19)
C5A C9A 1.4070(18)
C6 C7 1.3709(19)
C6 H6 0.971(15)
C7 C8 1.423(2)
C7 C71 1.503(2)
C71 H71A 0.99(2)
C71 H71B 1.01(2)
C71 H71C 1.05(2)
C8 C9 1.376(2)
C8 C81 1.506(2)
C81 H81A 0.96(2)
C81 H81B 0.98(2)
C81 H81C 0.95(3)
C9 C9A 1.4045(18)
C9 H9 0.972(16)
C9A N10 1.3859(17)
C10A N10 1.3701(16)
N10 C101 1.4731(18)
C101 H10A 0.95(2)
C101 H10B 0.95(2)
C101 H10C 1.00(2)
